data_1534715
loop_
_publ_author_name
'Avtamonova, N.V.'
'Trunov, V.K.'
'Bezrukov, I.Ya.'

_publ_section_title
;
 The crystal structure of cobalt metavanadate tetrahydrate
;
_journal_name_full 'Izvestiya Akademii Nauk SSSR, Neorganicheskie Materialy'
_journal_page_first 346
_journal_page_last 349
_journal_volume 26
_journal_year 1990
_chemical_formula_sum 'Co H8 O10 V2'
_chemical_name_systematic 'Co (V O3)2 (H2 O)4'
_space_group_IT_number 15
_symmetry_space_group_name_Hall '-C 2yc'
_symmetry_space_group_name_H-M 'C 1 2/c 1'
_cell_angle_alpha 90
_cell_angle_beta 112.35
_cell_angle_gamma 90
_cell_formula_units_Z 4
_cell_length_a 13.04
_cell_length_b 9.929
_cell_length_c 6.928
_cell_volume 829.613
_citation_journal_id_ASTM IVNMAW
_cod_data_source_file Avtamonova_IVNMAW_1990_969.cif
_cod_data_source_block H8Co1O10V2
_cod_original_formula_sum 'H8 Co1 O10 V2'
_cod_database_code 1534715

loop_
_symmetry_equiv_pos_as_xyz
x,y,z
-x,y,-z+1/2
-x,-y,-z
x,-y,z-1/2
x+1/2,y+1/2,z
-x+1/2,y+1/2,-z+1/2
-x+1/2,-y+1/2,-z
x+1/2,-y+1/2,z-1/2

loop_
_atom_site_label
_atom_site_type_symbol
_atom_site_fract_x
_atom_site_fract_y
_atom_site_fract_z
_atom_site_occupancy
_atom_site_U_iso_or_equiv
H1 H+1 0.62 0.15 0.67 1 0.0
H5 H+1 0.57 0.18 0.77 0 0.0
H3 H+1 0.62 0.04 0.37 1 0.0
H4 H+1 0.65 0.05 0.5 1 0.0
H2 H+1 0.64 0.16 0.38 1 0.0
Co1 Co+2 0.25 0.25 0.5 1 0.0
O1 O-2 0.5605 0.4563 0.4247 1 0.0
O3 O-2 0.2918 0.4187 0.6854 1 0.0
O2 O-2 0.3376 0.3272 0.3251 1 0.0
O4 O-2 0.6124 0.1487 0.7874 1 0.0
O5 O-2 0.6062 0.1214 0.3943 1 0.0
V1 V+5 0.10699 0.9727 0.1963 1 0.0
